data_7230051
loop_
_publ_author_name
'Sampani, Stavroula I.'
'Loukopoulos, Edward'
'Azam, Mohammad'
'Griffiths, Kieran'
'Abdul-Sada, Alaa'
'Tizzard, Graham'
'Coles, Simon'
'Escuer, Albert'
'Tsipis, Athanassios'
'Kostakis, George E.'

_publ_section_title
;
 Polynuclear ampyrone based 3d coordination clusters
;
_journal_issue 10
_journal_name_full CrystEngComm
_journal_page_first 1411
_journal_paper_doi 10.1039/C7CE02093G
_journal_volume 20
_journal_year 2018
_chemical_formula_moiety 'C36 H32 Co N6 O4, 3(C2 H3 N)'
_chemical_formula_sum 'C42 H41 Co N9 O4'
_chemical_formula_weight 794.77
_space_group_crystal_system monoclinic
_space_group_IT_number 14
_space_group_name_Hall '-P 2yn'
_space_group_name_H-M_alt 'P 1 21/n 1'
_symmetry_space_group_name_Hall '-P 2yn'
_symmetry_space_group_name_H-M 'P 1 21/n 1'
_atom_sites_solution_hydrogens geom
_atom_sites_solution_primary direct
_audit_creation_date 2015-07-03
_audit_creation_method
;
Olex2 1.2
(compiled 2014.09.19 svn.r3010 for OlexSys, GUI svn.r4874)
;
_audit_update_record
;
2017-12-04 deposited with the CCDC.
2018-01-29 downloaded from the CCDC.
;
_cell_angle_alpha 90
_cell_angle_beta 107.426(2)
_cell_angle_gamma 90
_cell_formula_units_Z 4
_cell_length_a 13.8963(3)
_cell_length_b 13.7996(3)
_cell_length_c 20.7755(5)
_cell_measurement_reflns_used 5304
_cell_measurement_temperature 173
_cell_measurement_theta_max 28.8720
_cell_measurement_theta_min 3.8470
_cell_volume 3801.13(15)
_computing_cell_refinement
;
CrysAlisPro, Agilent Technologies,
Version 1.171.37.34i (release 04-08-2014 CrysAlis171 .NET)
(compiled Aug  4 2014,14:34:23)
;
_computing_data_collection
;
CrysAlisPro, Agilent Technologies,
Version 1.171.37.34i (release 04-08-2014 CrysAlis171 .NET)
(compiled Aug  4 2014,14:34:23)
;
_computing_data_reduction
;
CrysAlisPro, Agilent Technologies,
Version 1.171.37.34i (release 04-08-2014 CrysAlis171 .NET)
(compiled Aug  4 2014,14:34:23)
;
_computing_molecular_graphics 'Olex2 (Dolomanov et al., 2009)'
_computing_publication_material 'Olex2 (Dolomanov et al., 2009)'
_computing_structure_refinement 'ShelXL (Sheldrick, 2008)'
_computing_structure_solution 'ShelXT (Sheldrick, 2008)'
_diffrn_ambient_temperature 173
_diffrn_detector 'CCD plate'
_diffrn_detector_area_resol_mean 16.1033
_diffrn_detector_type Eos
_diffrn_measured_fraction_theta_full 0.997
_diffrn_measured_fraction_theta_max 0.997
_diffrn_measurement_details
;
#__ type_ start__ end____ width___ exp.time_
  1 omega  -44.00   53.00   1.0000   75.0000
omega____ theta____ kappa____ phi______ frames
    -      -15.9733   19.0000  -90.0000 97

#__ type_ start__ end____ width___ exp.time_
  2 omega    8.00   55.00   1.0000   75.0000
omega____ theta____ kappa____ phi______ frames
    -      -15.9733   19.0000  120.0000 47

#__ type_ start__ end____ width___ exp.time_
  3 omega  -22.00    7.00   1.0000   75.0000
omega____ theta____ kappa____ phi______ frames
    -       16.5983   99.0000  -35.0000 29

#__ type_ start__ end____ width___ exp.time_
  4 omega   36.00   73.00   1.0000   75.0000
omega____ theta____ kappa____ phi______ frames
    -       16.5983 -131.0000  145.0000 37

#__ type_ start__ end____ width___ exp.time_
  5 omega   23.00   56.00   1.0000   75.0000
omega____ theta____ kappa____ phi______ frames
    -       16.5983  -99.0000    0.0000 33
;
_diffrn_measurement_device 'four-circle diffractometer'
_diffrn_measurement_device_type 'Xcalibur, Eos, Gemini ultra'
_diffrn_measurement_method '\w scans'
_diffrn_orient_matrix_UB_11 0.0007101000
_diffrn_orient_matrix_UB_12 -0.0513422000
_diffrn_orient_matrix_UB_13 -0.0009194000
_diffrn_orient_matrix_UB_21 0.0317294000
_diffrn_orient_matrix_UB_22 -0.0008120000
_diffrn_orient_matrix_UB_23 0.0338270000
_diffrn_orient_matrix_UB_31 -0.0431346000
_diffrn_orient_matrix_UB_32 -0.0013991000
_diffrn_orient_matrix_UB_33 0.0115813000
_diffrn_radiation_monochromator graphite
_diffrn_radiation_probe x-ray
_diffrn_radiation_type MoK\a
_diffrn_radiation_wavelength 0.71073
_diffrn_reflns_av_R_equivalents 0.0235
_diffrn_reflns_av_unetI/netI 0.0363
_diffrn_reflns_Laue_measured_fraction_full 0.997
_diffrn_reflns_Laue_measured_fraction_max 0.997
_diffrn_reflns_limit_h_max 17
_diffrn_reflns_limit_h_min -17
_diffrn_reflns_limit_k_max 17
_diffrn_reflns_limit_k_min -15
_diffrn_reflns_limit_l_max 25
_diffrn_reflns_limit_l_min -25
_diffrn_reflns_number 17739
_diffrn_reflns_point_group_measured_fraction_full 0.997
_diffrn_reflns_point_group_measured_fraction_max 0.997
_diffrn_reflns_theta_full 26.000
_diffrn_reflns_theta_max 26.372
_diffrn_reflns_theta_min 3.328
_diffrn_source 'Enhance (Mo) X-ray Source'
_exptl_absorpt_coefficient_mu 0.508
_exptl_absorpt_correction_T_max 1.00000
_exptl_absorpt_correction_T_min 0.92938
_exptl_absorpt_correction_type multi-scan
_exptl_absorpt_process_details
;
CrysAlisPro, Agilent Technologies,
Version 1.171.37.34i (release 04-08-2014 CrysAlis171 .NET)
(compiled Aug  4 2014,14:34:23)
Empirical absorption correction using spherical harmonics,
 implemented in SCALE3 ABSPACK scaling algorithm.
;
_exptl_crystal_colour red
_exptl_crystal_colour_primary red
_exptl_crystal_density_diffrn 1.389
_exptl_crystal_description block
_exptl_crystal_F_000 1660
_exptl_crystal_size_max 0.16
_exptl_crystal_size_mid 0.14
_exptl_crystal_size_min 0.08
_refine_diff_density_max 0.333
_refine_diff_density_min -0.339
_refine_diff_density_rms 0.052
_refine_ls_extinction_method none
_refine_ls_goodness_of_fit_ref 1.027
_refine_ls_hydrogen_treatment constr
_refine_ls_matrix_type full
_refine_ls_number_parameters 512
_refine_ls_number_reflns 7768
_refine_ls_number_restraints 0
_refine_ls_restrained_S_all 1.027
_refine_ls_R_factor_all 0.0536
_refine_ls_R_factor_gt 0.0383
_refine_ls_shift/su_max 0.002
_refine_ls_shift/su_mean 0.000
_refine_ls_structure_factor_coef Fsqd
_refine_ls_weighting_details 'w=1/[\s^2^(Fo^2^)+(0.0390P)^2^+2.0770P] where P=(Fo^2^+2Fc^2^)/3'
_refine_ls_weighting_scheme calc
_refine_ls_wR_factor_gt 0.0869
_refine_ls_wR_factor_ref 0.0953
_reflns_Friedel_coverage 0.000
_reflns_number_gt 6275
_reflns_number_total 7768
_reflns_threshold_expression 'I > 2\s(I)'
_cod_data_source_file c7ce02093g2.cif
_cod_data_source_block kg0301072015
_cod_depositor_comments 'Adding full bibliography for 7230048--7230057.cif.'
_cod_database_code 7230051
_chemical_oxdiff_formula C82H82Co2N20O8
_shelx_space_group_comment
;
The symmetry employed for this shelxl refinement is uniquely defined
by the following loop, which should always be used as a source of
symmetry information in preference to the above space-group names.
They are only intended as comments.
;
_reflns_odcompleteness_completeness 99.66
_reflns_odcompleteness_iscentric 1
_reflns_odcompleteness_theta 26.32
_olex2_refinement_description
;
1. Fixed Uiso
 At 1.2 times of:
  All C(H) groups
 At 1.5 times of:
  All C(H,H,H) groups
2.a Aromatic/amide H refined with riding coordinates:
 C00G(H00G), C00J(H00J), C00O(H00O), C00Q(H00Q), C00S(H00S), C00U(H00U),
 C00V(H00V), C00W(H00W), C00X(H00X), C00Y(H00Y), C01A(H01A), C01B(H01B),
 C01D(H01D), C01G(H01G), C01I(H01I), C011(H011), C013(H013), C014(H014),
 C015(H015), C017(H017)
2.b Idealised Me refined as rotating group:
 C00T(H00A,H00B,H00C), C00Z(H00D,H00E,H00F), C010(H01C,H01E,H01F), C016(H01H,
 H01J,H01K), C019(H01L,H01M,H01N), C01J(H01O,H01P,H01Q), C01K(H01R,H01S,H01T)
;
_shelx_shelxl_version_number 2014/7
_olex2_submission_special_instructions 'No special instructions were received'

loop_
_space_group_symop_operation_xyz
'x, y, z'
'-x+1/2, y+1/2, -z+1/2'
'-x, -y, -z'
'x-1/2, -y-1/2, z-1/2'

loop_
_atom_site_label
_atom_site_type_symbol
_atom_site_fract_x
_atom_site_fract_y
_atom_site_fract_z
_atom_site_U_iso_or_equiv
_atom_site_adp_type
_atom_site_occupancy
_atom_site_site_symmetry_order
_atom_site_calc_flag
_atom_site_refinement_flags_posn
Co1 Co 0.27043(2) 0.51377(2) 0.54054(2) 0.02007(8) Uani 1 1 d .
O1 O 0.36796(10) 0.44789(11) 0.61948(7) 0.0283(3) Uani 1 1 d .
O2 O 0.18847(10) 0.57817(10) 0.44144(7) 0.0262(3) Uani 1 1 d .
O3 O 0.27866(10) 0.38339(10) 0.47888(7) 0.0251(3) Uani 1 1 d .
O4 O 0.23172(11) 0.62801(11) 0.58681(8) 0.0321(3) Uani 1 1 d .
N1 N 0.14547(11) 0.43923(12) 0.55114(8) 0.0199(3) Uani 1 1 d .
N2 N 0.12818(12) 0.19009(12) 0.49535(9) 0.0265(4) Uani 1 1 d .
N3 N 0.20042(12) 0.23186(12) 0.46906(8) 0.0237(4) Uani 1 1 d .
N4 N 0.39153(11) 0.58610(11) 0.52125(8) 0.0199(3) Uani 1 1 d .
N5 N 0.31926(12) 0.75033(13) 0.37935(8) 0.0253(4) Uani 1 1 d .
N6 N 0.23238(11) 0.69533(12) 0.37419(8) 0.0235(4) Uani 1 1 d .
C00C C 0.25181(14) 0.63173(14) 0.42725(9) 0.0211(4) Uani 1 1 d .
C00D C 0.14266(13) 0.34609(14) 0.52443(9) 0.0199(4) Uani 1 1 d .
C00E C 0.52387(14) 0.52362(14) 0.61663(10) 0.0225(4) Uani 1 1 d .
C00F C 0.21370(14) 0.32721(14) 0.48871(9) 0.0208(4) Uani 1 1 d .
C00G C 0.07520(14) 0.47354(15) 0.57373(9) 0.0223(4) Uani 1 1 d .
H00G H 0.0188 0.4331 0.5711 0.027 Uiso 1 1 calc R
C00H C 0.35642(14) 0.64249(14) 0.46336(9) 0.0206(4) Uani 1 1 d .
C00I C 0.46384(14) 0.46451(15) 0.64625(10) 0.0242(4) Uani 1 1 d .
C00J C 0.48574(14) 0.57784(14) 0.55504(9) 0.0223(4) Uani 1 1 d .
H00J H 0.5334 0.6100 0.5380 0.027 Uiso 1 1 calc R
C00K C 0.07631(14) 0.56869(15) 0.60257(9) 0.0223(4) Uani 1 1 d .
C00L C 0.09084(14) 0.26205(15) 0.52631(10) 0.0237(4) Uani 1 1 d .
C00M C 0.39494(14) 0.71386(14) 0.43200(10) 0.0226(4) Uani 1 1 d .
C00N C 0.15317(14) 0.63984(15) 0.60764(10) 0.0253(4) Uani 1 1 d .
C00O C -0.00486(15) 0.59023(17) 0.62802(10) 0.0295(5) Uani 1 1 d .
H00O H -0.0561 0.5430 0.6240 0.035 Uiso 1 1 calc R
C00P C 0.13614(14) 0.71958(16) 0.32921(10) 0.0254(4) Uani 1 1 d .
C00Q C 0.62842(15) 0.53099(15) 0.64912(10) 0.0278(5) Uani 1 1 d .
H00Q H 0.6686 0.5670 0.6278 0.033 Uiso 1 1 calc R
C00R C 0.26290(14) 0.17709(16) 0.43961(11) 0.0279(5) Uani 1 1 d .
C00S C 0.07403(15) 0.64432(18) 0.29803(10) 0.0321(5) Uani 1 1 d .
H00S H 0.0963 0.5790 0.3056 0.038 Uiso 1 1 calc R
C00T C 0.49919(15) 0.75344(17) 0.44862(11) 0.0311(5) Uani 1 1 d .
H00A H 0.5423 0.7075 0.4341 0.047 Uiso 1 1 calc GR
H00B H 0.5259 0.7635 0.4974 0.047 Uiso 1 1 calc GR
H00C H 0.4979 0.8153 0.4253 0.047 Uiso 1 1 calc GR
C00U C -0.01210(16) 0.67733(18) 0.65848(11) 0.0345(5) Uani 1 1 d .
H00U H -0.0662 0.6895 0.6765 0.041 Uiso 1 1 calc R
C00V C 0.28851(15) 0.21888(18) 0.38578(11) 0.0329(5) Uani 1 1 d .
H00V H 0.2618 0.2802 0.3686 0.039 Uiso 1 1 calc R
C00W C 0.51439(16) 0.42134(17) 0.70897(11) 0.0343(5) Uani 1 1 d .
H00W H 0.4768 0.3819 0.7302 0.041 Uiso 1 1 calc R
C00X C 0.10531(16) 0.81558(17) 0.31802(11) 0.0333(5) Uani 1 1 d .
H00X H 0.1482 0.8668 0.3401 0.040 Uiso 1 1 calc R
C00Y C 0.06129(17) 0.74686(18) 0.66232(11) 0.0361(5) Uani 1 1 d .
H00Y H 0.0565 0.8077 0.6825 0.043 Uiso 1 1 calc R
C00Z C 0.33275(16) 0.79184(17) 0.31813(11) 0.0325(5) Uani 1 1 d .
H00D H 0.3343 0.7398 0.2864 0.049 Uiso 1 1 calc GR
H00E H 0.3964 0.8279 0.3294 0.049 Uiso 1 1 calc GR
H00F H 0.2766 0.8358 0.2974 0.049 Uiso 1 1 calc GR
C01A C 0.35309(17) 0.1702(2) 0.35768(13) 0.0450(6) Uani 1 1 d .
H01A H 0.3723 0.1990 0.3218 0.054 Uiso 1 1 calc R
C01B C -0.02134(17) 0.6656(2) 0.25544(12) 0.0436(6) Uani 1 1 d .
H01B H -0.0656 0.6146 0.2346 0.052 Uiso 1 1 calc R
C01D C 0.38934(19) 0.0811(2) 0.38132(15) 0.0540(8) Uani 1 1 d .
H01D H 0.4327 0.0476 0.3612 0.065 Uiso 1 1 calc R
C01G C -0.05226(18) 0.7609(2) 0.24325(13) 0.0504(7) Uani 1 1 d .
H01G H -0.1173 0.7753 0.2135 0.060 Uiso 1 1 calc R
C01I C 0.3636(2) 0.03957(19) 0.43383(16) 0.0533(7) Uani 1 1 d .
H01I H 0.3889 -0.0229 0.4495 0.064 Uiso 1 1 calc R
C010 C 0.00966(17) 0.24108(17) 0.55768(12) 0.0366(5) Uani 1 1 d .
H01C H -0.0549 0.2653 0.5283 0.055 Uiso 1 1 calc GR
H01E H 0.0254 0.2732 0.6017 0.055 Uiso 1 1 calc GR
H01F H 0.0051 0.1710 0.5636 0.055 Uiso 1 1 calc GR
C011 C 0.14089(17) 0.72951(17) 0.63755(11) 0.0339(5) Uani 1 1 d .
H011 H 0.1893 0.7792 0.6406 0.041 Uiso 1 1 calc R
C013 C 0.61608(17) 0.43410(18) 0.74072(11) 0.0372(5) Uani 1 1 d .
H013 H 0.6463 0.4056 0.7837 0.045 Uiso 1 1 calc R
C014 C 0.67444(16) 0.48843(17) 0.71012(11) 0.0334(5) Uani 1 1 d .
H014 H 0.7449 0.4959 0.7311 0.040 Uiso 1 1 calc R
C015 C 0.01094(18) 0.8348(2) 0.27405(13) 0.0443(6) Uani 1 1 d .
H015 H -0.0105 0.9001 0.2650 0.053 Uiso 1 1 calc R
C016 C 0.07310(16) 0.10375(16) 0.46405(12) 0.0341(5) Uani 1 1 d .
H01H H 0.0867 0.0910 0.4212 0.051 Uiso 1 1 calc GR
H01J H 0.0006 0.1141 0.4557 0.051 Uiso 1 1 calc GR
H01K H 0.0950 0.0481 0.4942 0.051 Uiso 1 1 calc GR
C017 C 0.30045(17) 0.08809(17) 0.46478(13) 0.0400(6) Uani 1 1 d .
H017 H 0.2841 0.0603 0.5020 0.048 Uiso 1 1 calc R
N8 N 0.0739(2) 0.5680(2) 0.83786(16) 0.0761(8) Uani 1 1 d .
C012 C 0.1256(2) 0.6311(2) 0.83817(13) 0.0452(6) Uani 1 1 d .
C019 C 0.19216(19) 0.7117(2) 0.83830(14) 0.0506(7) Uani 1 1 d .
H01L H 0.1961 0.7221 0.7925 0.076 Uiso 1 1 calc GR
H01M H 0.2596 0.6973 0.8686 0.076 Uiso 1 1 calc GR
H01N H 0.1659 0.7702 0.8538 0.076 Uiso 1 1 calc GR
N7 N 0.2009(2) 0.8782(2) 0.47722(16) 0.0751(8) Uani 1 1 d .
C01J C 0.3516(2) 0.8243(2) 0.57630(14) 0.0555(7) Uani 1 1 d .
H01O H 0.4125 0.8238 0.5618 0.083 Uiso 1 1 calc GR
H01P H 0.3398 0.7593 0.5913 0.083 Uiso 1 1 calc GR
H01Q H 0.3605 0.8702 0.6136 0.083 Uiso 1 1 calc GR
C018 C 0.2683(2) 0.8526(2) 0.52189(15) 0.0487(7) Uani 1 1 d .
N9 N 0.3619(2) 0.5074(2) 0.86480(14) 0.0767(8) Uani 1 1 d .
C01E C 0.3185(2) 0.4962(2) 0.81017(14) 0.0455(6) Uani 1 1 d .
C01K C 0.2624(2) 0.4816(3) 0.74050(14) 0.0700(10) Uani 1 1 d .
H01R H 0.3068 0.4920 0.7123 0.105 Uiso 1 1 calc GR
H01S H 0.2062 0.5277 0.7275 0.105 Uiso 1 1 calc GR
H01T H 0.2361 0.4153 0.7342 0.105 Uiso 1 1 calc GR

loop_
_atom_site_aniso_label
_atom_site_aniso_U_11
_atom_site_aniso_U_22
_atom_site_aniso_U_33
_atom_site_aniso_U_23
_atom_site_aniso_U_13
_atom_site_aniso_U_12
Co1 0.01911(13) 0.02054(15) 0.02259(14) 0.00126(11) 0.00930(10) -0.00099(11)
O1 0.0235(7) 0.0325(8) 0.0293(8) 0.0096(6) 0.0085(6) -0.0014(6)
O2 0.0215(6) 0.0274(8) 0.0296(7) 0.0066(6) 0.0074(6) -0.0039(6)
O3 0.0252(7) 0.0236(8) 0.0320(8) -0.0010(6) 0.0167(6) -0.0041(6)
O4 0.0310(8) 0.0265(8) 0.0455(9) -0.0081(7) 0.0217(7) -0.0040(7)
N1 0.0189(7) 0.0210(9) 0.0207(8) 0.0011(7) 0.0075(6) -0.0002(7)
N2 0.0249(8) 0.0227(9) 0.0355(10) -0.0041(8) 0.0145(7) -0.0080(7)
N3 0.0214(8) 0.0228(9) 0.0309(9) -0.0023(7) 0.0136(7) -0.0029(7)
N4 0.0215(8) 0.0183(8) 0.0210(8) 0.0015(7) 0.0081(6) 0.0003(7)
N5 0.0222(8) 0.0289(10) 0.0271(9) 0.0076(7) 0.0107(7) -0.0026(7)
N6 0.0196(8) 0.0262(9) 0.0251(8) 0.0048(7) 0.0073(6) -0.0015(7)
C00C 0.0235(9) 0.0185(10) 0.0225(10) 0.0000(8) 0.0086(8) -0.0001(8)
C00D 0.0187(9) 0.0220(10) 0.0191(9) 0.0022(8) 0.0060(7) -0.0007(8)
C00E 0.0239(9) 0.0217(10) 0.0224(9) -0.0018(8) 0.0075(8) 0.0013(8)
C00F 0.0207(9) 0.0216(10) 0.0202(9) 0.0012(8) 0.0061(7) 0.0009(8)
C00G 0.0186(9) 0.0268(11) 0.0216(9) 0.0030(8) 0.0063(7) -0.0005(8)
C00H 0.0222(9) 0.0187(10) 0.0229(10) -0.0002(8) 0.0096(8) -0.0008(8)
C00I 0.0248(10) 0.0257(11) 0.0235(10) 0.0004(8) 0.0094(8) 0.0026(9)
C00J 0.0215(9) 0.0226(11) 0.0252(10) -0.0006(8) 0.0106(8) -0.0031(8)
C00K 0.0225(9) 0.0263(11) 0.0180(9) 0.0019(8) 0.0060(7) 0.0050(8)
C00L 0.0220(9) 0.0253(11) 0.0259(10) 0.0019(8) 0.0103(8) -0.0007(8)
C00M 0.0241(9) 0.0215(10) 0.0246(10) 0.0012(8) 0.0108(8) 0.0001(8)
C00N 0.0256(10) 0.0281(11) 0.0222(10) -0.0003(8) 0.0072(8) 0.0030(9)
C00O 0.0248(10) 0.0395(13) 0.0253(10) 0.0020(9) 0.0090(8) 0.0030(10)
C00P 0.0222(9) 0.0350(12) 0.0213(10) 0.0066(9) 0.0101(8) 0.0012(9)
C00Q 0.0252(10) 0.0279(12) 0.0307(11) 0.0004(9) 0.0090(8) 0.0001(9)
C00R 0.0194(9) 0.0293(12) 0.0350(11) -0.0136(9) 0.0081(8) -0.0050(9)
C00S 0.0303(11) 0.0422(14) 0.0248(11) 0.0036(10) 0.0101(9) -0.0029(10)
C00T 0.0262(10) 0.0339(13) 0.0336(11) 0.0070(10) 0.0098(9) -0.0059(10)
C00U 0.0307(11) 0.0467(15) 0.0283(11) -0.0058(10) 0.0126(9) 0.0100(11)
C00V 0.0256(10) 0.0438(14) 0.0304(11) -0.0138(10) 0.0102(9) -0.0088(10)
C00W 0.0345(11) 0.0405(14) 0.0284(11) 0.0109(10) 0.0104(9) 0.0014(11)
C00X 0.0328(11) 0.0372(13) 0.0327(12) 0.0108(10) 0.0141(9) 0.0061(10)
C00Y 0.0407(12) 0.0373(13) 0.0309(12) -0.0100(10) 0.0113(10) 0.0086(11)
C00Z 0.0350(11) 0.0361(13) 0.0288(11) 0.0104(10) 0.0130(9) -0.0031(10)
C01A 0.0345(12) 0.0606(18) 0.0444(14) -0.0231(13) 0.0187(11) -0.0129(13)
C01B 0.0291(11) 0.0644(18) 0.0354(13) 0.0043(12) 0.0068(10) -0.0094(12)
C01D 0.0374(13) 0.0595(19) 0.0729(19) -0.0357(16) 0.0282(13) -0.0099(14)
C01G 0.0275(12) 0.078(2) 0.0430(14) 0.0183(14) 0.0064(10) 0.0089(14)
C01I 0.0419(14) 0.0302(14) 0.087(2) -0.0144(14) 0.0175(14) 0.0054(12)
C010 0.0366(12) 0.0322(13) 0.0504(14) -0.0001(11) 0.0272(11) -0.0080(10)
C011 0.0377(12) 0.0310(13) 0.0344(12) -0.0073(10) 0.0127(10) -0.0009(10)
C013 0.0373(12) 0.0437(15) 0.0265(11) 0.0088(10) 0.0034(9) 0.0087(11)
C014 0.0248(10) 0.0390(13) 0.0322(11) -0.0019(10) 0.0021(9) 0.0032(10)
C015 0.0389(13) 0.0495(16) 0.0462(14) 0.0203(13) 0.0154(11) 0.0145(13)
C016 0.0334(11) 0.0279(12) 0.0415(13) -0.0053(10) 0.0119(10) -0.0106(10)
C017 0.0357(12) 0.0307(13) 0.0542(15) -0.0094(11) 0.0144(11) -0.0001(11)
N8 0.084(2) 0.0644(19) 0.101(2) -0.0079(16) 0.0600(18) -0.0088(16)
C012 0.0506(15) 0.0480(17) 0.0417(14) -0.0055(12) 0.0209(12) 0.0079(14)
C019 0.0467(14) 0.0499(17) 0.0464(15) -0.0067(13) 0.0005(12) 0.0047(13)
N7 0.0698(17) 0.0565(18) 0.087(2) -0.0004(16) 0.0059(16) -0.0123(15)
C01J 0.0652(18) 0.0523(18) 0.0498(16) -0.0025(14) 0.0183(14) -0.0067(15)
C018 0.0501(15) 0.0430(16) 0.0558(17) -0.0113(13) 0.0202(14) -0.0139(13)
N9 0.089(2) 0.078(2) 0.0494(16) 0.0026(14) -0.0006(14) 0.0265(16)
C01E 0.0462(14) 0.0461(16) 0.0449(15) 0.0117(12) 0.0146(12) 0.0152(12)
C01K 0.0481(16) 0.124(3) 0.0373(15) 0.0059(17) 0.0124(12) 0.0136(18)

loop_
_atom_type_symbol
_atom_type_description
_atom_type_scat_dispersion_real
_atom_type_scat_dispersion_imag
_atom_type_scat_source
C C 0.0033 0.0016 'International Tables Vol C Tables 4.2.6.8 and 6.1.1.4'
H H 0.0000 0.0000 'International Tables Vol C Tables 4.2.6.8 and 6.1.1.4'
Co Co 0.3494 0.9721 'International Tables Vol C Tables 4.2.6.8 and 6.1.1.4'
N N 0.0061 0.0033 'International Tables Vol C Tables 4.2.6.8 and 6.1.1.4'
O O 0.0106 0.0060 'International Tables Vol C Tables 4.2.6.8 and 6.1.1.4'

loop_
_geom_angle_atom_site_label_1
_geom_angle_atom_site_label_2
_geom_angle_atom_site_label_3
_geom_angle
O1 Co1 O2 166.90(5)
O1 Co1 O3 88.03(6)
O1 Co1 N1 94.02(6)
O1 Co1 N4 89.28(6)
O2 Co1 O3 83.72(5)
O4 Co1 O1 100.21(6)
O4 Co1 O2 89.61(6)
O4 Co1 O3 167.93(6)
O4 Co1 N1 89.18(6)
O4 Co1 N4 93.64(6)
N1 Co1 O2 94.78(5)
N1 Co1 O3 81.39(5)
N1 Co1 N4 175.22(6)
N4 Co1 O2 81.39(5)
N4 Co1 O3 95.28(5)
C00I O1 Co1 128.64(12)
C00C O2 Co1 104.69(11)
C00F O3 Co1 104.01(11)
C00N O4 Co1 129.21(13)
C00D N1 Co1 109.71(11)
C00G N1 Co1 126.92(14)
C00G N1 C00D 123.17(16)
N3 N2 C016 120.20(16)
C00L N2 N3 107.55(15)
C00L N2 C016 125.47(16)
N2 N3 C00R 123.39(16)
C00F N3 N2 109.02(15)
C00F N3 C00R 126.35(16)
C00H N4 Co1 109.73(11)
C00J N4 Co1 126.51(13)
C00J N4 C00H 123.69(16)
N6 N5 C00Z 118.61(16)
C00M N5 N6 107.48(15)
C00M N5 C00Z 125.04(16)
N5 N6 C00P 122.75(16)
C00C N6 N5 109.10(15)
C00C N6 C00P 126.76(16)
O2 C00C N6 125.79(17)
O2 C00C C00H 127.92(18)
N6 C00C C00H 106.24(16)
N1 C00D C00F 115.72(16)
C00L C00D N1 136.02(16)
C00L C00D C00F 108.16(17)
C00I C00E C00J 124.88(17)
C00Q C00E C00I 119.00(18)
C00Q C00E C00J 116.12(17)
O3 C00F N3 125.71(17)
O3 C00F C00D 128.12(18)
N3 C00F C00D 106.11(16)
N1 C00G H00G 117.7
N1 C00G C00K 124.69(18)
C00K C00G H00G 117.7
N4 C00H C00C 115.67(16)
C00M C00H N4 136.41(18)
C00M C00H C00C 107.74(17)
O1 C00I C00E 124.81(18)
O1 C00I C00W 118.84(18)
C00W C00I C00E 116.36(18)
N4 C00J C00E 124.92(17)
N4 C00J H00J 117.5
C00E C00J H00J 117.5
C00N C00K C00G 124.77(16)
C00O C00K C00G 115.89(18)
C00O C00K C00N 119.33(18)
N2 C00L C00D 108.92(16)
N2 C00L C010 120.56(18)
C00D C00L C010 130.47(19)
N5 C00M C00H 109.13(16)
N5 C00M C00T 120.85(17)
C00H C00M C00T 130.00(18)
O4 C00N C00K 124.90(18)
O4 C00N C011 118.63(19)
C011 C00N C00K 116.48(17)
C00K C00O H00O 118.9
C00U C00O C00K 122.2(2)
C00U C00O H00O 118.9
C00S C00P N6 117.61(19)
C00S C00P C00X 121.33(19)
C00X C00P N6 121.05(19)
C00E C00Q H00Q 118.6
C014 C00Q C00E 122.73(19)
C014 C00Q H00Q 118.6
C00V C00R N3 117.4(2)
C017 C00R N3 121.5(2)
C017 C00R C00V 121.0(2)
C00P C00S H00S 120.6
C00P C00S C01B 118.9(2)
C01B C00S H00S 120.6
C00M C00T H00A 109.5
C00M C00T H00B 109.5
C00M C00T H00C 109.5
H00A C00T H00B 109.5
H00A C00T H00C 109.5
H00B C00T H00C 109.5
C00O C00U H00U 120.7
C00O C00U C00Y 118.52(19)
C00Y C00U H00U 120.7
C00R C00V H00V 120.3
C01A C00V C00R 119.4(2)
C01A C00V H00V 120.3
C00I C00W H00W 118.6
C013 C00W C00I 122.8(2)
C013 C00W H00W 118.6
C00P C00X H00X 120.7
C015 C00X C00P 118.5(2)
C015 C00X H00X 120.7
C00U C00Y H00Y 119.4
C011 C00Y C00U 121.3(2)
C011 C00Y H00Y 119.4
N5 C00Z H00D 109.5
N5 C00Z H00E 109.5
N5 C00Z H00F 109.5
H00D C00Z H00E 109.5
H00D C00Z H00F 109.5
H00E C00Z H00F 109.5
C00V C01A H01A 119.9
C01D C01A C00V 120.2(2)
C01D C01A H01A 119.9
C00S C01B H01B 119.9
C01G C01B C00S 120.2(2)
C01G C01B H01B 119.9
C01A C01D H01D 119.7
C01A C01D C01I 120.5(2)
C01I C01D H01D 119.7
C01B C01G H01G 120.0
C015 C01G C01B 120.0(2)
C015 C01G H01G 120.0
C01D C01I H01I 119.6
C01D C01I C017 120.8(3)
C017 C01I H01I 119.6
C00L C010 H01C 109.5
C00L C010 H01E 109.5
C00L C010 H01F 109.5
H01C C010 H01E 109.5
H01C C010 H01F 109.5
H01E C010 H01F 109.5
C00N C011 H011 118.9
C00Y C011 C00N 122.2(2)
C00Y C011 H011 118.9
C00W C013 H013 119.9
C00W C013 C014 120.3(2)
C014 C013 H013 119.9
C00Q C014 C013 118.7(2)
C00Q C014 H014 120.7
C013 C014 H014 120.7
C00X C015 H015 119.5
C01G C015 C00X 121.0(2)
C01G C015 H015 119.5
N2 C016 H01H 109.5
N2 C016 H01J 109.5
N2 C016 H01K 109.5
H01H C016 H01J 109.5
H01H C016 H01K 109.5
H01J C016 H01K 109.5
C00R C017 C01I 118.0(2)
C00R C017 H017 121.0
C01I C017 H017 121.0
N8 C012 C019 179.7(3)
C012 C019 H01L 109.5
C012 C019 H01M 109.5
C012 C019 H01N 109.5
H01L C019 H01M 109.5
H01L C019 H01N 109.5
H01M C019 H01N 109.5
H01O C01J H01P 109.5
H01O C01J H01Q 109.5
H01P C01J H01Q 109.5
C018 C01J H01O 109.5
C018 C01J H01P 109.5
C018 C01J H01Q 109.5
N7 C018 C01J 178.3(3)
N9 C01E C01K 179.6(4)
C01E C01K H01R 109.5
C01E C01K H01S 109.5
C01E C01K H01T 109.5
H01R C01K H01S 109.5
H01R C01K H01T 109.5
H01S C01K H01T 109.5

loop_
_geom_bond_atom_site_label_1
_geom_bond_atom_site_label_2
_geom_bond_distance
Co1 O1 2.0055(14)
Co1 O2 2.2183(14)
Co1 O3 2.2314(14)
Co1 O4 2.0022(14)
Co1 N1 2.0860(15)
Co1 N4 2.0959(15)
O1 C00I 1.301(2)
O2 C00C 1.250(2)
O3 C00F 1.252(2)
O4 C00N 1.299(2)
N1 C00D 1.396(2)
N1 C00G 1.293(2)
N2 N3 1.402(2)
N2 C00L 1.367(3)
N2 C016 1.460(3)
N3 C00F 1.374(3)
N3 C00R 1.420(2)
N4 C00H 1.392(2)
N4 C00J 1.292(2)
N5 N6 1.403(2)
N5 C00M 1.366(3)
N5 C00Z 1.457(2)
N6 C00C 1.371(2)
N6 C00P 1.423(2)
C00C C00H 1.430(3)
C00D C00F 1.425(2)
C00D C00L 1.372(3)
C00E C00I 1.431(3)
C00E C00J 1.439(3)
C00E C00Q 1.411(3)
C00G H00G 0.9500
C00G C00K 1.442(3)
C00H C00M 1.375(3)
C00I C00W 1.413(3)
C00J H00J 0.9500
C00K C00N 1.431(3)
C00K C00O 1.413(3)
C00L C010 1.491(3)
C00M C00T 1.489(3)
C00N C011 1.418(3)
C00O H00O 0.9500
C00O C00U 1.376(3)
C00P C00S 1.381(3)
C00P C00X 1.390(3)
C00Q H00Q 0.9500
C00Q C014 1.369(3)
C00R C00V 1.396(3)
C00R C017 1.375(3)
C00S H00S 0.9500
C00S C01B 1.387(3)
C00T H00A 0.9800
C00T H00B 0.9800
C00T H00C 0.9800
C00U H00U 0.9500
C00U C00Y 1.385(3)
C00V H00V 0.9500
C00V C01A 1.382(3)
C00W H00W 0.9500
C00W C013 1.380(3)
C00X H00X 0.9500
C00X C015 1.381(3)
C00Y H00Y 0.9500
C00Y C011 1.373(3)
C00Z H00D 0.9800
C00Z H00E 0.9800
C00Z H00F 0.9800
C01A H01A 0.9500
C01A C01D 1.363(4)
C01B H01B 0.9500
C01B C01G 1.383(4)
C01D H01D 0.9500
C01D C01I 1.371(4)
C01G H01G 0.9500
C01G C015 1.372(4)
C01I H01I 0.9500
C01I C017 1.404(3)
C010 H01C 0.9800
C010 H01E 0.9800
C010 H01F 0.9800
C011 H011 0.9500
C013 H013 0.9500
C013 C014 1.390(3)
C014 H014 0.9500
C015 H015 0.9500
C016 H01H 0.9800
C016 H01J 0.9800
C016 H01K 0.9800
C017 H017 0.9500
N8 C012 1.127(4)
C012 C019 1.446(4)
C019 H01L 0.9800
C019 H01M 0.9800
C019 H01N 0.9800
N7 C018 1.158(4)
C01J H01O 0.9800
C01J H01P 0.9800
C01J H01Q 0.9800
C01J C018 1.410(4)
N9 C01E 1.125(4)
C01E C01K 1.438(4)
C01K H01R 0.9800
C01K H01S 0.9800
C01K H01T 0.9800

loop_
_geom_torsion_atom_site_label_1
_geom_torsion_atom_site_label_2
_geom_torsion_atom_site_label_3
_geom_torsion_atom_site_label_4
_geom_torsion
Co1 O1 C00I C00E -11.6(3)
Co1 O1 C00I C00W 168.86(15)
Co1 O2 C00C N6 -172.01(16)
Co1 O2 C00C C00H 5.3(2)
Co1 O3 C00F N3 -170.19(16)
Co1 O3 C00F C00D 6.6(2)
Co1 O4 C00N C00K 1.6(3)
Co1 O4 C00N C011 -178.14(15)
Co1 N1 C00D C00F -8.3(2)
Co1 N1 C00D C00L 167.4(2)
Co1 N1 C00G C00K -6.8(3)
Co1 N4 C00H C00C -6.0(2)
Co1 N4 C00H C00M 168.6(2)
Co1 N4 C00J C00E -6.3(3)
O1 C00I C00W C013 179.3(2)
O2 C00C C00H N4 0.1(3)
O2 C00C C00H C00M -175.93(19)
O4 C00N C011 C00Y -178.4(2)
N1 C00D C00F O3 0.7(3)
N1 C00D C00F N3 177.98(16)
N1 C00D C00L N2 -173.9(2)
N1 C00D C00L C010 3.4(4)
N1 C00G C00K C00N 2.7(3)
N1 C00G C00K C00O -176.33(18)
N2 N3 C00F O3 173.58(18)
N2 N3 C00F C00D -3.8(2)
N2 N3 C00R C00V 145.71(19)
N2 N3 C00R C017 -37.0(3)
N3 N2 C00L C00D -4.3(2)
N3 N2 C00L C010 178.13(18)
N3 C00R C00V C01A 176.90(19)
N3 C00R C017 C01I -178.5(2)
N4 C00H C00M N5 -173.1(2)
N4 C00H C00M C00T 5.3(4)
N5 N6 C00C O2 173.17(18)
N5 N6 C00C C00H -4.6(2)
N5 N6 C00P C00S 142.91(18)
N5 N6 C00P C00X -38.1(3)
N6 N5 C00M C00H -4.6(2)
N6 N5 C00M C00T 176.82(17)
N6 C00C C00H N4 177.87(15)
N6 C00C C00H C00M 1.8(2)
N6 C00P C00S C01B 178.16(18)
N6 C00P C00X C015 -179.73(18)
C00C N6 C00P C00S -52.1(3)
C00C N6 C00P C00X 126.9(2)
C00C C00H C00M N5 1.8(2)
C00C C00H C00M C00T -179.8(2)
C00D N1 C00G C00K 179.00(17)
C00E C00I C00W C013 -0.3(3)
C00E C00Q C014 C013 1.3(3)
C00F N3 C00R C00V -48.4(3)
C00F N3 C00R C017 128.9(2)
C00F C00D C00L N2 2.0(2)
C00F C00D C00L C010 179.2(2)
C00G N1 C00D C00F 166.84(17)
C00G N1 C00D C00L -17.5(3)
C00G C00K C00N O4 0.2(3)
C00G C00K C00N C011 179.89(19)
C00G C00K C00O C00U 178.31(19)
C00H N4 C00J C00E 177.10(18)
C00I C00E C00J N4 5.5(3)
C00I C00E C00Q C014 -3.9(3)
C00I C00W C013 C014 -2.4(4)
C00J N4 C00H C00C 171.17(18)
C00J N4 C00H C00M -14.3(3)
C00J C00E C00I O1 3.9(3)
C00J C00E C00I C00W -176.51(19)
C00J C00E C00Q C014 175.9(2)
C00K C00N C011 C00Y 1.9(3)
C00K C00O C00U C00Y 2.0(3)
C00L N2 N3 C00F 5.1(2)
C00L N2 N3 C00R 173.08(18)
C00L C00D C00F O3 -176.13(19)
C00L C00D C00F N3 1.2(2)
C00M N5 N6 C00C 5.8(2)
C00M N5 N6 C00P 173.16(17)
C00N C00K C00O C00U -0.8(3)
C00O C00K C00N O4 179.20(19)
C00O C00K C00N C011 -1.1(3)
C00O C00U C00Y C011 -1.2(3)
C00P N6 C00C O2 6.5(3)
C00P N6 C00C C00H -171.35(18)
C00P C00S C01B C01G 1.7(3)
C00P C00X C015 C01G 1.6(3)
C00Q C00E C00I O1 -176.25(19)
C00Q C00E C00I C00W 3.3(3)
C00Q C00E C00J N4 -174.29(19)
C00R N3 C00F O3 6.0(3)
C00R N3 C00F C00D -171.35(18)
C00R C00V C01A C01D 1.7(3)
C00S C00P C00X C015 -0.8(3)
C00S C01B C01G C015 -0.9(4)
C00U C00Y C011 C00N -0.8(4)
C00V C00R C017 C01I -1.3(3)
C00V C01A C01D C01I -1.1(4)
C00W C013 C014 C00Q 1.9(4)
C00X C00P C00S C01B -0.8(3)
C00Z N5 N6 C00C 154.83(18)
C00Z N5 N6 C00P -37.8(3)
C00Z N5 C00M C00H -151.10(19)
C00Z N5 C00M C00T 30.3(3)
C01A C01D C01I C017 -0.6(4)
C01B C01G C015 C00X -0.8(4)
C01D C01I C017 C00R 1.8(4)
C016 N2 N3 C00F 157.76(18)
C016 N2 N3 C00R -34.3(3)
C016 N2 C00L C00D -155.14(19)
C016 N2 C00L C010 27.3(3)
C017 C00R C00V C01A -0.4(3)
